data_2106829
loop_
_publ_author_name
'Baggio, S.'
'Becka, L.N.'

_publ_section_title
;
 A reinvestigation of the structure of nickel sulphite hexahydrate, Ni S
 O3 (H2 O)6
;
_journal_name_full 'Acta Crystallographica B (24,1968-38,1982)'
_journal_page_first 1150
_journal_page_last 1155
_journal_volume 25
_journal_year 1969
_chemical_formula_sum 'H12 Ni O9 S'
_chemical_name_systematic 'Ni (S O3) (H2 O)6'
_space_group_IT_number 146
_symmetry_space_group_name_Hall 'P 3*'
_symmetry_space_group_name_H-M 'R 3 :R'
_cell_angle_alpha 95.4
_cell_angle_beta 95.4
_cell_angle_gamma 95.4
_cell_formula_units_Z 1
_cell_length_a 5.898
_cell_length_b 5.898
_cell_length_c 5.898
_cell_volume 202.253
_citation_journal_id_ASTM ACBCAR
_cod_data_source_file Baggio_ACBCAR_1969_1111.cif
_cod_data_source_block H12Ni1O9S1
_cod_original_cell_volume 202.2529
_cod_original_sg_symbol_Hall 'R 3 (-y+z,x+z,-x+y+z)'
_cod_original_formula_sum 'H12 Ni1 O9 S1'
_cod_database_code 2106829

loop_
_symmetry_equiv_pos_as_xyz
x,y,z
z,x,y
y,z,x

loop_
_atom_site_label
_atom_site_type_symbol
_atom_site_fract_x
_atom_site_fract_y
_atom_site_fract_z
_atom_site_occupancy
_atom_site_U_iso_or_equiv
H4 H+1 0.383 0.18 -0.191 1 0.0
H3 H+1 0.414 0.267 0.064 1 0.0
S1 S+4 0.502 0.502 0.502 1 0.0
O2 O-2 0.0764 -0.3166 -0.1228 1 0.0
H2 H+1 0.144 -0.367 -0.269 1 0.0
Ni1 Ni+2 0 0 0 1 0.0
O3 O-2 0.3267 0.1401 -0.0506 1 0.0
O1 O-2 0.5589 0.4786 0.2533 1 0.0
H1 H+1 0.032 -0.44 0.031 1 0.0
